data_4112703
loop_
_publ_author_name
'Jian-Kai Cheng'
'Yuan-Gen Yao'
'Jian Zhang'
'Zhao-Ji Li'
'Zong-Wei Cai'
'Xiang-You Zhang'
'Zhong-Ning Chen'
'Yu-Biao Chen'
'Yao Kang'
'Ye-Yan Qin'
'Yi-Hang Wen'

_publ_section_title
;
 A Simultaneous Redox, Alkylation, Self-Assembly Reaction under
 Solvothermal Conditions Afforded a Luminescent Copper(I) Chain Polymer
 Constructed of Cu3I4- and EtS-4-C5H4N+Et Components (Et = CH3CH2)
;
_journal_name_full 'Journal of the American Chemical Society'
_journal_page_first 7796
_journal_page_last 7797
_journal_paper_doi 10.1021/ja048624i
_journal_volume 126
_journal_year 2004
_chemical_formula_sum 'C20 H20 Cl6 Cu6 N4 S4'
_chemical_formula_weight 1038.58
_chemical_name_systematic
;
 ?
;
_space_group_IT_number 88
_symmetry_cell_setting tetragonal
_symmetry_space_group_name_Hall '-I 4ad'
_symmetry_space_group_name_H-M 'I 41/a :2'
_atom_sites_solution_hydrogens geom
_atom_sites_solution_primary direct
_atom_sites_solution_secondary difmap
_audit_creation_method SHELXL-97
_cell_angle_alpha 90.00
_cell_angle_beta 90.00
_cell_angle_gamma 90.00
_cell_formula_units_Z 4
_cell_length_a 15.092(2)
_cell_length_b 15.092(2)
_cell_length_c 13.016(3)
_cell_measurement_reflns_used 145
_cell_measurement_temperature 293(2)
_cell_measurement_theta_max 25.06
_cell_measurement_theta_min 2.07
_cell_volume 2964.6(9)
_computing_cell_refinement 'Siemens SMART & SAINT'
_computing_data_collection 'Siemens SMART'
_computing_data_reduction 'Siemens XPREP'
_computing_molecular_graphics 'Bruker SHELXTL'
_computing_publication_material 'Bruker SHELXTL'
_computing_structure_refinement 'Siemens SHELXTL'
_computing_structure_solution 'Siemens SHELXTL'
_diffrn_ambient_temperature 293(2)
_diffrn_measured_fraction_theta_full 0.987
_diffrn_measured_fraction_theta_max 0.987
_diffrn_measurement_device_type 'CCD area detector'
_diffrn_measurement_method 'phi and omega scans'
_diffrn_radiation_monochromator graphite
_diffrn_radiation_source 'fine-focus sealed tube'
_diffrn_radiation_type MoK\a
_diffrn_radiation_wavelength 0.71073
_diffrn_reflns_av_R_equivalents 0.0544
_diffrn_reflns_av_sigmaI/netI 0.0575
_diffrn_reflns_limit_h_max 15
_diffrn_reflns_limit_h_min -17
_diffrn_reflns_limit_k_max 17
_diffrn_reflns_limit_k_min -17
_diffrn_reflns_limit_l_max 15
_diffrn_reflns_limit_l_min -6
_diffrn_reflns_number 3554
_diffrn_reflns_theta_full 25.06
_diffrn_reflns_theta_max 25.06
_diffrn_reflns_theta_min 2.07
_diffrn_standards_decay_% none
_diffrn_standards_interval_count none
_diffrn_standards_interval_time none
_diffrn_standards_number none
_exptl_absorpt_coefficient_mu 5.073
_exptl_absorpt_correction_T_max 1.0000
_exptl_absorpt_correction_T_min .7383
_exptl_absorpt_correction_type empirical
_exptl_absorpt_process_details 'SADABS (Sheldrick, 1996)'
_exptl_crystal_colour red
_exptl_crystal_density_diffrn 2.327
_exptl_crystal_description prism
_exptl_crystal_F_000 2032
_exptl_crystal_size_max 0.20
_exptl_crystal_size_mid 0.10
_exptl_crystal_size_min 0.10
_refine_diff_density_max 0.652
_refine_diff_density_min -0.922
_refine_diff_density_rms 0.244
_refine_ls_extinction_method none
_refine_ls_goodness_of_fit_ref 1.031
_refine_ls_hydrogen_treatment mixed
_refine_ls_matrix_type full
_refine_ls_number_parameters 96
_refine_ls_number_reflns 1297
_refine_ls_number_restraints 0
_refine_ls_restrained_S_all 1.031
_refine_ls_R_factor_all 0.0962
_refine_ls_R_factor_gt 0.0569
_refine_ls_shift/su_max 0.001
_refine_ls_shift/su_mean 0.000
_refine_ls_structure_factor_coef Fsqd
_refine_ls_weighting_details 'calc w=1/[\s^2^(Fo^2^)+(0.1300P)^2^+0.0000P] where P=(Fo^2^+2Fc^2^)/3'
_refine_ls_weighting_scheme calc
_refine_ls_wR_factor_gt 0.1623
_refine_ls_wR_factor_ref 0.1924
_reflns_number_gt 928
_reflns_number_total 1297
_reflns_threshold_expression >2sigma(I)
_cod_data_source_file ja048624isi20040310_033310.cif
_cod_data_source_block a
_cod_original_cell_volume 2964.6(8)
_cod_original_sg_symbol_H-M 'I 41/a'
_cod_database_code 4112703

loop_
_symmetry_equiv_pos_as_xyz
'x, y, z'
'-x+1/2, -y, z+1/2'
'-y+3/4, x+1/4, z+1/4'
'y+3/4, -x+3/4, z+3/4'
'x+1/2, y+1/2, z+1/2'
'-x+1, -y+1/2, z+1'
'-y+5/4, x+3/4, z+3/4'
'y+5/4, -x+5/4, z+5/4'
'-x, -y, -z'
'x-1/2, y, -z-1/2'
'y-3/4, -x-1/4, -z-1/4'
'-y-3/4, x-3/4, -z-3/4'
'-x+1/2, -y+1/2, -z+1/2'
'x, y+1/2, -z'
'y-1/4, -x+1/4, -z+1/4'
'-y-1/4, x-1/4, -z-1/4'

loop_
_atom_site_label
_atom_site_type_symbol
_atom_site_fract_x
_atom_site_fract_y
_atom_site_fract_z
_atom_site_U_iso_or_equiv
_atom_site_adp_type
_atom_site_occupancy
_atom_site_symmetry_multiplicity
_atom_site_calc_flag
_atom_site_refinement_flags
S1 S -0.05392(13) 0.36780(12) 0.21146(14) 0.0250(5) Uani 1 1 d .
Cu2 Cu 0.0000 0.2500 0.29361(13) 0.0987(11) Uani 1 2 d S
Cl2 Cl 0.0000 0.2500 0.4643(2) 0.0387(8) Uani 1 2 d S
Cl1 Cl 0.09887(16) 0.55851(14) 0.07147(18) 0.0425(6) Uani 1 1 d .
Cu1 Cu 0.03782(10) 0.42297(8) 0.08972(12) 0.0685(6) Uani 1 1 d .
N1 N -0.1044(6) 0.5624(5) 0.4650(6) 0.046(2) Uani 1 1 d .
C3 C -0.0376(7) 0.5745(6) 0.4000(8) 0.054(3) Uani 1 1 d .
H3A H -0.0010 0.6237 0.4076 0.065 Uiso 1 1 calc R
C4 C -0.1577(7) 0.4937(6) 0.4565(7) 0.049(2) Uani 1 1 d .
H4A H -0.2045 0.4875 0.5024 0.058 Uiso 1 1 calc R
C5 C -0.1455(6) 0.4305(6) 0.3805(7) 0.035(2) Uani 1 1 d .
H5A H -0.1829 0.3818 0.3757 0.042 Uiso 1 1 calc R
C1 C -0.0752(5) 0.4418(5) 0.3111(5) 0.0232(17) Uani 1 1 d .
C2 C -0.0220(6) 0.5173(6) 0.3238(7) 0.045(2) Uani 1 1 d .
H2A H 0.0247 0.5275 0.2787 0.054 Uiso 1 1 calc R
H1 H -0.114(6) 0.589(6) 0.533(8) 0.06(3) Uiso 1 1 d .

loop_
_atom_site_aniso_label
_atom_site_aniso_U_11
_atom_site_aniso_U_22
_atom_site_aniso_U_33
_atom_site_aniso_U_23
_atom_site_aniso_U_13
_atom_site_aniso_U_12
S1 0.0323(11) 0.0228(10) 0.0199(9) -0.0037(7) 0.0039(8) -0.0018(8)
Cu2 0.212(3) 0.0570(13) 0.0268(10) 0.000 0.000 0.0755(16)
Cl2 0.061(2) 0.0317(16) 0.0234(14) 0.000 0.000 -0.0068(14)
Cl1 0.0597(15) 0.0305(12) 0.0372(12) 0.0023(9) 0.0020(10) -0.0053(10)
Cu1 0.0928(12) 0.0346(8) 0.0782(11) -0.0023(6) 0.0601(9) -0.0013(7)
N1 0.081(6) 0.029(4) 0.030(4) -0.005(3) -0.006(4) 0.010(4)
C3 0.075(7) 0.042(6) 0.046(6) -0.016(5) 0.012(5) -0.017(5)
C4 0.057(6) 0.054(6) 0.035(5) -0.008(5) 0.021(4) 0.003(5)
C5 0.043(5) 0.034(5) 0.029(4) -0.006(4) 0.005(4) -0.006(4)
C1 0.031(4) 0.016(4) 0.022(4) 0.002(3) -0.002(3) 0.006(3)
C2 0.055(6) 0.031(5) 0.049(6) -0.011(4) 0.018(5) -0.011(4)

loop_
_atom_type_symbol
_atom_type_description
_atom_type_scat_dispersion_real
_atom_type_scat_dispersion_imag
_atom_type_scat_source
C C 0.0033 0.0016 'International Tables Vol C Tables 4.2.6.8 and 6.1.1.4'
H H 0.0000 0.0000 'International Tables Vol C Tables 4.2.6.8 and 6.1.1.4'
N N 0.0061 0.0033 'International Tables Vol C Tables 4.2.6.8 and 6.1.1.4'
S S 0.1246 0.1234 'International Tables Vol C Tables 4.2.6.8 and 6.1.1.4'
Cl Cl 0.1484 0.1585 'International Tables Vol C Tables 4.2.6.8 and 6.1.1.4'
Cu Cu 0.3201 1.2651 'International Tables Vol C Tables 4.2.6.8 and 6.1.1.4'

loop_
_geom_angle_atom_site_label_1
_geom_angle_atom_site_label_2
_geom_angle_atom_site_label_3
_geom_angle
_geom_angle_site_symmetry_1
_geom_angle_site_symmetry_3
C1 S1 Cu2 102.8(2) . .
C1 S1 Cu1 113.5(3) . .
Cu2 S1 Cu1 113.96(9) . .
C1 S1 Cu1 114.5(3) . 12_666
Cu2 S1 Cu1 90.33(8) . 12_666
Cu1 S1 Cu1 118.40(8) . 12_666
Cl2 Cu2 S1 118.67(6) . 6_454
Cl2 Cu2 S1 118.67(6) . .
S1 Cu2 S1 122.65(12) 6_454 .
Cl1 Cu1 S1 131.09(10) . .
Cl1 Cu1 S1 118.08(9) . 15
S1 Cu1 S1 103.89(10) . 15
C4 N1 C3 121.3(8) . .
N1 C3 C2 121.1(9) . .
N1 C4 C5 121.3(9) . .
C4 C5 C1 118.5(8) . .
C5 C1 C2 117.0(8) . .
C5 C1 S1 122.8(6) . .
C2 C1 S1 120.2(6) . .
C3 C2 C1 120.8(9) . .

loop_
_geom_bond_atom_site_label_1
_geom_bond_atom_site_label_2
_geom_bond_distance
_geom_bond_site_symmetry_2
S1 C1 1.741(7) .
S1 Cu2 2.228(2) .
S1 Cu1 2.263(2) .
S1 Cu1 2.265(2) 12_666
Cu2 Cl2 2.222(3) .
Cu2 S1 2.228(2) 6_454
Cl1 Cu1 2.256(2) .
Cu1 S1 2.265(2) 15
N1 C4 1.317(12) .
N1 C3 1.329(13) .
C3 C2 1.336(13) .
C4 C5 1.387(12) .
C5 C1 1.403(11) .
C1 C2 1.404(11) .
